data_7227844
loop_
_publ_author_name
'Huang, Jiu-Lin'
'Lv, Min'
'Xu, Hui'

_publ_section_title
;
 Semisynthesis of some matrine ether derivatives as insecticidal agents
;
_journal_issue 26
_journal_name_full 'RSC Adv.'
_journal_page_first 15997
_journal_paper_doi 10.1039/C7RA00954B
_journal_volume 7
_journal_year 2017
_chemical_absolute_configuration unk
_chemical_formula_moiety 'C23 H30 N2 O2, C7 H8 O'
_chemical_formula_sum 'C30 H38 N2 O3'
_chemical_formula_weight 474.62
_chemical_name_systematic
;
 ?
;
_space_group_crystal_system monoclinic
_space_group_IT_number 4
_space_group_name_Hall 'P 2yb'
_space_group_name_H-M_alt 'P 1 21 1'
_symmetry_space_group_name_Hall 'P 2yb'
_symmetry_space_group_name_H-M 'P 1 21 1'
_atom_sites_solution_hydrogens geom
_audit_creation_date 2015-12-01
_audit_creation_method
;
Olex2 1.2
(compiled 2015.09.30 svn.r3233 for OlexSys, GUI svn.r5103)
;
_audit_update_record
;
2016-12-29 deposited with the CCDC.
2017-02-27 downloaded from the CCDC.
;
_cell_angle_alpha 90
_cell_angle_beta 99.723(4)
_cell_angle_gamma 90
_cell_formula_units_Z 2
_cell_length_a 10.5122(5)
_cell_length_b 9.5461(4)
_cell_length_c 13.5190(6)
_cell_measurement_reflns_used 1423
_cell_measurement_temperature 293(2)
_cell_measurement_theta_max 23.4570
_cell_measurement_theta_min 3.8970
_cell_volume 1337.15(10)
_computing_cell_refinement
;
CrysAlisPro, Agilent Technologies,
Version 1.171.37.35 (release 13-08-2014 CrysAlis171 .NET)
(compiled Aug 13 2014,18:06:01)
;
_computing_data_collection
;
CrysAlisPro, Agilent Technologies,
Version 1.171.37.35 (release 13-08-2014 CrysAlis171 .NET)
(compiled Aug 13 2014,18:06:01)
;
_computing_data_reduction
;
CrysAlisPro, Agilent Technologies,
Version 1.171.37.35 (release 13-08-2014 CrysAlis171 .NET)
(compiled Aug 13 2014,18:06:01)
;
_computing_molecular_graphics 'Olex2 (Dolomanov et al., 2009)'
_computing_publication_material 'Olex2 (Dolomanov et al., 2009)'
_computing_structure_refinement 'ShelXL (Sheldrick, 2015)'
_computing_structure_solution 'ShelXS (Sheldrick, 2008)'
_diffrn_ambient_temperature 293
_diffrn_detector 'CCD plate'
_diffrn_detector_area_resol_mean 16.0733
_diffrn_detector_type Eos
_diffrn_measured_fraction_theta_full 0.996
_diffrn_measured_fraction_theta_max 0.997
_diffrn_measurement_details
;
#__ type_ start__ end____ width___ exp.time_
  1 omega  -80.00  -42.50   1.5000    8.0000
omega____ theta____ kappa____ phi______ frames
    -      -17.1479  139.0000  137.0000 25

#__ type_ start__ end____ width___ exp.time_
  2 omega    8.00   80.00   1.5000    8.0000
omega____ theta____ kappa____ phi______ frames
    -       20.4291   57.0000  120.0000 48

#__ type_ start__ end____ width___ exp.time_
  3 omega  -20.00   94.00   1.5000    8.0000
omega____ theta____ kappa____ phi______ frames
    -       20.4291   19.0000 -120.0000 76
;
_diffrn_measurement_device 'four-circle diffractometer'
_diffrn_measurement_device_type 'SuperNova, Dual, Cu at zero, Eos'
_diffrn_measurement_method '\w scans'
_diffrn_orient_matrix_UB_11 -0.0606134000
_diffrn_orient_matrix_UB_12 0.0100830000
_diffrn_orient_matrix_UB_13 0.0154097000
_diffrn_orient_matrix_UB_21 -0.0300451000
_diffrn_orient_matrix_UB_22 0.0054532000
_diffrn_orient_matrix_UB_23 -0.0509092000
_diffrn_orient_matrix_UB_31 -0.0105495000
_diffrn_orient_matrix_UB_32 -0.0734138000
_diffrn_orient_matrix_UB_33 -0.0016462000
_diffrn_radiation_monochromator mirror
_diffrn_radiation_probe x-ray
_diffrn_radiation_type MoK\a
_diffrn_radiation_wavelength 0.71073
_diffrn_reflns_av_R_equivalents 0.0284
_diffrn_reflns_av_unetI/netI 0.0744
_diffrn_reflns_Laue_measured_fraction_full 0.996
_diffrn_reflns_Laue_measured_fraction_max 0.997
_diffrn_reflns_limit_h_max 11
_diffrn_reflns_limit_h_min -12
_diffrn_reflns_limit_k_max 11
_diffrn_reflns_limit_k_min -11
_diffrn_reflns_limit_l_max 16
_diffrn_reflns_limit_l_min -11
_diffrn_reflns_number 5382
_diffrn_reflns_point_group_measured_fraction_full 0.838
_diffrn_reflns_point_group_measured_fraction_max 0.823
_diffrn_reflns_theta_full 25.242
_diffrn_reflns_theta_max 26.021
_diffrn_reflns_theta_min 3.344
_diffrn_source 'SuperNova (Mo) X-ray Source'
_exptl_absorpt_coefficient_mu 0.076
_exptl_absorpt_correction_T_max 1.00000
_exptl_absorpt_correction_T_min 0.86012
_exptl_absorpt_correction_type multi-scan
_exptl_absorpt_process_details
;
CrysAlisPro, Agilent Technologies,
Version 1.171.37.35 (release 13-08-2014 CrysAlis171 .NET)
(compiled Aug 13 2014,18:06:01)
Empirical absorption correction using spherical harmonics,
 implemented in SCALE3 ABSPACK scaling algorithm.
;
_exptl_crystal_colour 'clear light colourless'
_exptl_crystal_colour_lustre clear
_exptl_crystal_colour_modifier light
_exptl_crystal_colour_primary colourless
_exptl_crystal_density_diffrn 1.179
_exptl_crystal_description block
_exptl_crystal_F_000 512
_exptl_crystal_size_max 0.24
_exptl_crystal_size_mid 0.23
_exptl_crystal_size_min 0.21
_refine_diff_density_max 0.152
_refine_diff_density_min -0.198
_refine_diff_density_rms 0.039
_refine_ls_abs_structure_details
;
 Flack x determined using 880 quotients [(I+)-(I-)]/[(I+)+(I-)]
 (Parsons and Flack (2004), Acta Cryst. A60, s61).
;
_refine_ls_abs_structure_Flack -1.0(10)
_refine_ls_extinction_method none
_refine_ls_goodness_of_fit_ref 1.041
_refine_ls_hydrogen_treatment constr
_refine_ls_matrix_type full
_refine_ls_number_parameters 319
_refine_ls_number_reflns 4345
_refine_ls_number_restraints 1
_refine_ls_restrained_S_all 1.041
_refine_ls_R_factor_all 0.0911
_refine_ls_R_factor_gt 0.0608
_refine_ls_shift/su_max 0.001
_refine_ls_shift/su_mean 0.000
_refine_ls_structure_factor_coef Fsqd
_refine_ls_weighting_details
;
 w=1/[\s^2^(Fo^2^)+(0.0448P)^2^+0.1328P]
 where P=(Fo^2^+2Fc^2^)/3
;
_refine_ls_weighting_scheme calc
_refine_ls_wR_factor_gt 0.1236
_refine_ls_wR_factor_ref 0.1447
_reflns_Friedel_coverage 0.553
_reflns_Friedel_fraction_full 0.657
_reflns_Friedel_fraction_max 0.626
_reflns_number_gt 3010
_reflns_number_total 4345
_reflns_threshold_expression 'I > 2\s(I)'
_cod_data_source_file c7ra00954b1.cif
_cod_data_source_block hjl_66
_cod_database_code 7227844
_shelxl_version_number 2013-2
_shelx_space_group_comment
;
The symmetry employed for this shelxl refinement is uniquely defined
by the following loop, which should always be used as a source of
symmetry information in preference to the above space-group names.
They are only intended as comments.
;
_reflns_odcompleteness_completeness 99.66
_reflns_odcompleteness_iscentric 1
_reflns_odcompleteness_theta 26.32
_olex2_refinement_description
;
1. Fixed Uiso
 At 1.2 times of:
  All C(H) groups, All C(H,H) groups
 At 1.5 times of:
  All C(H,H,H) groups, All O(H) groups
2.a Ternary CH refined with riding coordinates:
 C5(H5), C6(H6), C7(H7), C8(H8)
2.b Secondary CH2 refined with riding coordinates:
 C3(H3A,H3B), C4(H4A,H4B), C9(H9A,H9B), C10(H10A,H10B), C11(H11A,H11B),
 C12(H12A,H12B), C13(H13A,H13B), C14(H14A,H14B), C15(H15A,H15B)
2.c Aromatic/amide H refined with riding coordinates:
 C16(H16), C18(H18), C19(H19), C21(H21), C22(H22), C25(H25), C26(H26),
 C28(H28), C29(H29)
2.d Idealised Me refined as rotating group:
 C23(H23A,H23B,H23C), C30(H30A,H30B,H30C)
2.e Idealised tetrahedral OH refined as rotating group:
 O3(H3)
;
_olex2_date_sample_data_collection 2015-11-12
_olex2_submission_special_instructions 'No special instructions were received'

loop_
_space_group_symop_operation_xyz
'x, y, z'
'-x, y+1/2, -z'

loop_
_atom_site_label
_atom_site_type_symbol
_atom_site_fract_x
_atom_site_fract_y
_atom_site_fract_z
_atom_site_U_iso_or_equiv
_atom_site_adp_type
_atom_site_occupancy
_atom_site_site_symmetry_order
_atom_site_calc_flag
_atom_site_refinement_flags_posn
O1 O 0.0227(4) 0.0828(4) -0.7059(3) 0.0720(11) Uani 1 1 d .
O2 O 0.0023(3) -0.0593(3) -0.4282(2) 0.0469(8) Uani 1 1 d .
N1 N -0.2114(3) 0.0020(3) -0.4414(3) 0.0370(9) Uani 1 1 d .
N2 N -0.4886(4) 0.0218(4) -0.3174(3) 0.0451(10) Uani 1 1 d .
C1 C -0.1072(4) -0.0023(4) -0.4852(3) 0.0407(11) Uani 1 1 d .
C2 C -0.1041(5) 0.0408(5) -0.5816(4) 0.0470(12) Uani 1 1 d .
C3 C -0.2318(5) 0.0837(6) -0.6414(4) 0.0580(13) Uani 1 1 d .
H3A H -0.2825 0.0015 -0.6644 0.070 Uiso 1 1 calc R
H3B H -0.2185 0.1376 -0.6997 0.070 Uiso 1 1 calc R
C4 C -0.3022(5) 0.1723(5) -0.5737(4) 0.0519(13) Uani 1 1 d .
H4A H -0.2517 0.2554 -0.5527 0.062 Uiso 1 1 calc R
H4B H -0.3847 0.2022 -0.6112 0.062 Uiso 1 1 calc R
C5 C -0.3247(4) 0.0907(5) -0.4810(3) 0.0380(10) Uani 1 1 d .
H5 H -0.3994 0.0292 -0.5005 0.046 Uiso 1 1 calc R
C6 C -0.3523(4) 0.1860(4) -0.3960(3) 0.0404(11) Uani 1 1 d .
H6 H -0.2775 0.2478 -0.3780 0.048 Uiso 1 1 calc R
C7 C -0.3689(4) 0.1042(5) -0.3013(3) 0.0404(11) Uani 1 1 d .
H7 H -0.3738 0.1718 -0.2475 0.048 Uiso 1 1 calc R
C8 C -0.2515(4) 0.0096(5) -0.2681(3) 0.0402(11) Uani 1 1 d .
H8 H -0.1756 0.0697 -0.2495 0.048 Uiso 1 1 calc R
C9 C -0.2287(5) -0.0828(4) -0.3544(3) 0.0392(11) Uani 1 1 d .
H9A H -0.1524 -0.1396 -0.3336 0.047 Uiso 1 1 calc R
H9B H -0.3016 -0.1452 -0.3727 0.047 Uiso 1 1 calc R
C10 C -0.2677(5) -0.0784(5) -0.1765(3) 0.0512(13) Uani 1 1 d .
H10A H -0.1987 -0.1470 -0.1639 0.061 Uiso 1 1 calc R
H10B H -0.2611 -0.0182 -0.1181 0.061 Uiso 1 1 calc R
C11 C -0.3966(5) -0.1534(5) -0.1919(4) 0.0575(14) Uani 1 1 d .
H11A H -0.3974 -0.2257 -0.2424 0.069 Uiso 1 1 calc R
H11B H -0.4088 -0.1980 -0.1297 0.069 Uiso 1 1 calc R
C12 C -0.5053(5) -0.0520(6) -0.2247(4) 0.0588(15) Uani 1 1 d .
H12A H -0.5866 -0.1025 -0.2361 0.071 Uiso 1 1 calc R
H12B H -0.5086 0.0159 -0.1719 0.071 Uiso 1 1 calc R
C13 C -0.6016(5) 0.1132(6) -0.3468(4) 0.0636(16) Uani 1 1 d .
H13A H -0.6078 0.1784 -0.2927 0.076 Uiso 1 1 calc R
H13B H -0.6793 0.0565 -0.3575 0.076 Uiso 1 1 calc R
C14 C -0.5928(5) 0.1943(6) -0.4413(4) 0.0648(16) Uani 1 1 d .
H14A H -0.5946 0.1297 -0.4969 0.078 Uiso 1 1 calc R
H14B H -0.6665 0.2563 -0.4568 0.078 Uiso 1 1 calc R
C15 C -0.4699(5) 0.2792(5) -0.4287(4) 0.0576(15) Uani 1 1 d .
H15A H -0.4729 0.3515 -0.3788 0.069 Uiso 1 1 calc R
H15B H -0.4625 0.3245 -0.4917 0.069 Uiso 1 1 calc R
C16 C 0.0124(5) 0.0478(5) -0.6191(4) 0.0563(14) Uani 1 1 d .
H16 H 0.0877 0.0244 -0.5756 0.068 Uiso 1 1 calc R
C17 C 0.0511(4) 0.0155(5) -0.3403(4) 0.0417(11) Uani 1 1 d .
C18 C 0.0598(4) 0.1581(5) -0.3406(4) 0.0453(12) Uani 1 1 d .
H18 H 0.0316 0.2084 -0.3991 0.054 Uiso 1 1 calc R
C19 C 0.1111(5) 0.2273(5) -0.2525(4) 0.0513(13) Uani 1 1 d .
H19 H 0.1170 0.3245 -0.2524 0.062 Uiso 1 1 calc R
C20 C 0.1535(5) 0.1544(6) -0.1650(4) 0.0570(14) Uani 1 1 d .
C21 C 0.1438(5) 0.0097(6) -0.1675(4) 0.0642(16) Uani 1 1 d .
H21 H 0.1723 -0.0413 -0.1093 0.077 Uiso 1 1 calc R
C22 C 0.0925(5) -0.0610(5) -0.2551(4) 0.0520(13) Uani 1 1 d .
H22 H 0.0864 -0.1582 -0.2559 0.062 Uiso 1 1 calc R
C23 C 0.2096(7) 0.2289(8) -0.0693(4) 0.092(2) Uani 1 1 d .
H23A H 0.2981 0.2524 -0.0708 0.137 Uiso 1 1 calc GR
H23B H 0.2052 0.1688 -0.0131 0.137 Uiso 1 1 calc GR
H23C H 0.1615 0.3130 -0.0631 0.137 Uiso 1 1 calc GR
O3 O -0.2619(4) 0.5513(5) -0.2567(4) 0.0912(15) Uani 1 1 d .
H3 H -0.1863 0.5607 -0.2632 0.137 Uiso 1 1 calc GR
C24 C -0.2997(7) 0.2724(6) -0.0279(4) 0.0716(18) Uani 1 1 d .
C25 C -0.1829(7) 0.2838(6) -0.0620(5) 0.0750(18) Uani 1 1 d .
H25 H -0.1135 0.2283 -0.0337 0.090 Uiso 1 1 calc R
C26 C -0.1684(6) 0.3767(6) -0.1376(4) 0.0706(18) Uani 1 1 d .
H26 H -0.0896 0.3827 -0.1599 0.085 Uiso 1 1 calc R
C27 C -0.2694(6) 0.4605(6) -0.1800(5) 0.0660(17) Uani 1 1 d .
C28 C -0.3986(7) 0.3571(7) -0.0707(5) 0.079(2) Uani 1 1 d .
H28 H -0.4769 0.3521 -0.0475 0.095 Uiso 1 1 calc R
C29 C -0.3869(6) 0.4495(6) -0.1468(5) 0.0762(19) Uani 1 1 d .
H29 H -0.4568 0.5039 -0.1756 0.091 Uiso 1 1 calc R
C30 C -0.3137(8) 0.1687(8) 0.0556(5) 0.107(3) Uani 1 1 d .
H30A H -0.3263 0.0761 0.0280 0.161 Uiso 1 1 calc GR
H30B H -0.3867 0.1944 0.0859 0.161 Uiso 1 1 calc GR
H30C H -0.2370 0.1704 0.1055 0.161 Uiso 1 1 calc GR

loop_
_atom_site_aniso_label
_atom_site_aniso_U_11
_atom_site_aniso_U_22
_atom_site_aniso_U_33
_atom_site_aniso_U_23
_atom_site_aniso_U_13
_atom_site_aniso_U_12
O1 0.087(3) 0.075(2) 0.066(2) 0.002(2) 0.048(2) 0.005(2)
O2 0.0420(19) 0.0479(19) 0.051(2) -0.0046(17) 0.0079(16) 0.0098(17)
N1 0.035(2) 0.0392(19) 0.038(2) 0.0021(17) 0.0101(17) 0.0025(18)
N2 0.034(2) 0.054(2) 0.049(2) 0.0095(19) 0.0122(17) 0.005(2)
C1 0.038(3) 0.038(2) 0.046(3) -0.006(2) 0.007(2) 0.001(2)
C2 0.050(3) 0.050(3) 0.044(3) -0.001(2) 0.018(2) 0.001(2)
C3 0.063(3) 0.073(3) 0.041(3) 0.003(3) 0.018(2) 0.001(3)
C4 0.050(3) 0.063(3) 0.044(3) 0.012(3) 0.011(2) 0.011(3)
C5 0.033(2) 0.040(2) 0.040(2) 0.005(2) 0.0027(19) 0.000(2)
C6 0.038(3) 0.034(2) 0.049(3) 0.003(2) 0.007(2) 0.005(2)
C7 0.043(3) 0.041(3) 0.038(2) -0.003(2) 0.008(2) 0.006(2)
C8 0.037(3) 0.046(2) 0.039(2) 0.001(2) 0.007(2) 0.002(2)
C9 0.042(3) 0.036(2) 0.041(3) 0.000(2) 0.009(2) -0.002(2)
C10 0.059(3) 0.059(3) 0.038(3) 0.005(2) 0.013(2) 0.009(3)
C11 0.065(4) 0.058(3) 0.053(3) 0.020(3) 0.019(3) 0.013(3)
C12 0.053(3) 0.070(4) 0.059(3) 0.014(3) 0.025(3) 0.003(3)
C13 0.042(3) 0.079(4) 0.072(4) 0.024(3) 0.014(3) 0.017(3)
C14 0.041(3) 0.079(4) 0.075(4) 0.019(3) 0.011(3) 0.023(3)
C15 0.060(4) 0.059(3) 0.058(3) 0.009(3) 0.019(3) 0.021(3)
C16 0.062(3) 0.052(3) 0.060(3) -0.006(3) 0.024(3) -0.005(3)
C17 0.029(2) 0.044(3) 0.053(3) 0.000(2) 0.008(2) 0.004(2)
C18 0.039(3) 0.043(3) 0.054(3) 0.005(2) 0.008(2) 0.000(2)
C19 0.046(3) 0.041(3) 0.065(4) -0.002(3) 0.004(3) -0.002(2)
C20 0.046(3) 0.064(4) 0.058(3) -0.008(3) 0.000(3) -0.005(3)
C21 0.056(4) 0.075(4) 0.057(3) 0.010(3) -0.004(3) 0.006(3)
C22 0.042(3) 0.048(3) 0.065(3) 0.009(3) 0.006(3) 0.008(3)
C23 0.092(5) 0.109(5) 0.065(4) -0.012(4) -0.012(4) -0.019(4)
O3 0.094(3) 0.070(3) 0.126(4) 0.017(3) 0.064(3) 0.014(3)
C24 0.093(5) 0.068(4) 0.064(4) -0.023(3) 0.041(4) -0.020(4)
C25 0.080(5) 0.074(4) 0.078(4) -0.018(4) 0.033(4) -0.009(4)
C26 0.067(4) 0.073(4) 0.082(4) -0.005(3) 0.039(4) -0.006(4)
C27 0.075(4) 0.049(3) 0.083(4) -0.010(3) 0.042(4) 0.000(3)
C28 0.076(5) 0.069(4) 0.106(5) -0.023(4) 0.056(4) -0.018(4)
C29 0.069(4) 0.064(4) 0.107(5) -0.010(4) 0.047(4) -0.004(3)
C30 0.156(8) 0.101(5) 0.076(5) -0.015(4) 0.053(5) -0.033(5)

loop_
_atom_type_symbol
_atom_type_description
_atom_type_scat_dispersion_real
_atom_type_scat_dispersion_imag
_atom_type_scat_source
C C 0.0033 0.0016 'International Tables Vol C Tables 4.2.6.8 and 6.1.1.4'
H H 0.0000 0.0000 'International Tables Vol C Tables 4.2.6.8 and 6.1.1.4'
N N 0.0061 0.0033 'International Tables Vol C Tables 4.2.6.8 and 6.1.1.4'
O O 0.0106 0.0060 'International Tables Vol C Tables 4.2.6.8 and 6.1.1.4'

loop_
_geom_angle_atom_site_label_1
_geom_angle_atom_site_label_2
_geom_angle_atom_site_label_3
_geom_angle
C1 O2 C17 114.9(3)
C1 N1 C5 121.8(4)
C1 N1 C9 124.3(4)
C9 N1 C5 113.8(3)
C7 N2 C12 110.7(4)
C7 N2 C13 110.7(3)
C12 N2 C13 107.8(4)
N1 C1 O2 115.8(4)
N1 C1 C2 124.5(4)
C2 C1 O2 119.6(4)
C1 C2 C3 115.5(4)
C1 C2 C16 121.3(5)
C16 C2 C3 123.2(4)
C2 C3 H3A 110.1
C2 C3 H3B 110.1
C2 C3 C4 107.9(4)
H3A C3 H3B 108.4
C4 C3 H3A 110.1
C4 C3 H3B 110.1
C3 C4 H4A 109.3
C3 C4 H4B 109.3
H4A C4 H4B 108.0
C5 C4 C3 111.6(4)
C5 C4 H4A 109.3
C5 C4 H4B 109.3
N1 C5 C4 111.1(3)
N1 C5 H5 108.2
N1 C5 C6 108.1(3)
C4 C5 H5 108.2
C4 C5 C6 112.8(4)
C6 C5 H5 108.2
C5 C6 H6 107.3
C5 C6 C7 112.7(3)
C7 C6 H6 107.3
C15 C6 C5 112.1(4)
C15 C6 H6 107.3
C15 C6 C7 109.7(4)
N2 C7 C6 111.4(4)
N2 C7 H7 108.2
N2 C7 C8 110.8(3)
C6 C7 H7 108.2
C8 C7 C6 110.1(3)
C8 C7 H7 108.2
C7 C8 H8 108.1
C9 C8 C7 110.0(4)
C9 C8 H8 108.1
C9 C8 C10 110.9(4)
C10 C8 C7 111.5(4)
C10 C8 H8 108.1
N1 C9 C8 110.8(3)
N1 C9 H9A 109.5
N1 C9 H9B 109.5
C8 C9 H9A 109.5
C8 C9 H9B 109.5
H9A C9 H9B 108.1
C8 C10 H10A 109.3
C8 C10 H10B 109.3
H10A C10 H10B 108.0
C11 C10 C8 111.6(4)
C11 C10 H10A 109.3
C11 C10 H10B 109.3
C10 C11 H11A 109.5
C10 C11 H11B 109.5
H11A C11 H11B 108.1
C12 C11 C10 110.7(4)
C12 C11 H11A 109.5
C12 C11 H11B 109.5
N2 C12 C11 111.4(4)
N2 C12 H12A 109.4
N2 C12 H12B 109.4
C11 C12 H12A 109.4
C11 C12 H12B 109.4
H12A C12 H12B 108.0
N2 C13 H13A 109.3
N2 C13 H13B 109.3
N2 C13 C14 111.7(4)
H13A C13 H13B 107.9
C14 C13 H13A 109.3
C14 C13 H13B 109.3
C13 C14 H14A 109.5
C13 C14 H14B 109.5
H14A C14 H14B 108.1
C15 C14 C13 110.7(5)
C15 C14 H14A 109.5
C15 C14 H14B 109.5
C6 C15 H15A 109.5
C6 C15 H15B 109.5
C14 C15 C6 110.8(4)
C14 C15 H15A 109.5
C14 C15 H15B 109.5
H15A C15 H15B 108.1
O1 C16 C2 125.1(5)
O1 C16 H16 117.5
C2 C16 H16 117.5
C18 C17 O2 121.3(5)
C18 C17 C22 121.5(5)
C22 C17 O2 117.3(4)
C17 C18 H18 120.4
C17 C18 C19 119.2(5)
C19 C18 H18 120.4
C18 C19 H19 119.4
C20 C19 C18 121.2(5)
C20 C19 H19 119.4
C19 C20 C21 118.1(5)
C19 C20 C23 121.4(5)
C21 C20 C23 120.5(6)
C20 C21 H21 119.3
C20 C21 C22 121.4(5)
C22 C21 H21 119.3
C17 C22 C21 118.7(5)
C17 C22 H22 120.7
C21 C22 H22 120.7
C20 C23 H23A 109.5
C20 C23 H23B 109.5
C20 C23 H23C 109.5
H23A C23 H23B 109.5
H23A C23 H23C 109.5
H23B C23 H23C 109.5
C27 O3 H3 109.5
C25 C24 C30 119.9(7)
C28 C24 C25 117.8(6)
C28 C24 C30 122.3(6)
C24 C25 H25 119.6
C26 C25 C24 120.8(7)
C26 C25 H25 119.6
C25 C26 H26 119.7
C27 C26 C25 120.6(6)
C27 C26 H26 119.7
O3 C27 C26 123.2(5)
O3 C27 C29 117.6(6)
C26 C27 C29 119.2(6)
C24 C28 H28 118.7
C24 C28 C29 122.5(6)
C29 C28 H28 118.7
C27 C29 H29 120.4
C28 C29 C27 119.2(6)
C28 C29 H29 120.4
C24 C30 H30A 109.5
C24 C30 H30B 109.5
C24 C30 H30C 109.5
H30A C30 H30B 109.5
H30A C30 H30C 109.5
H30B C30 H30C 109.5

loop_
_geom_bond_atom_site_label_1
_geom_bond_atom_site_label_2
_geom_bond_distance
O1 C16 1.242(6)
O2 C1 1.384(5)
O2 C17 1.407(5)
N1 C1 1.330(5)
N1 C5 1.485(5)
N1 C9 1.464(5)
N2 C7 1.469(5)
N2 C12 1.473(6)
N2 C13 1.474(6)
C1 C2 1.373(6)
C2 C3 1.503(7)
C2 C16 1.403(6)
C3 H3A 0.9700
C3 H3B 0.9700
C3 C4 1.527(6)
C4 H4A 0.9700
C4 H4B 0.9700
C4 C5 1.527(6)
C5 H5 0.9800
C5 C6 1.532(6)
C6 H6 0.9800
C6 C7 1.535(6)
C6 C15 1.525(6)
C7 H7 0.9800
C7 C8 1.534(6)
C8 H8 0.9800
C8 C9 1.513(6)
C8 C10 1.530(6)
C9 H9A 0.9700
C9 H9B 0.9700
C10 H10A 0.9700
C10 H10B 0.9700
C10 C11 1.516(7)
C11 H11A 0.9700
C11 H11B 0.9700
C11 C12 1.506(7)
C12 H12A 0.9700
C12 H12B 0.9700
C13 H13A 0.9700
C13 H13B 0.9700
C13 C14 1.510(7)
C14 H14A 0.9700
C14 H14B 0.9700
C14 C15 1.510(7)
C15 H15A 0.9700
C15 H15B 0.9700
C16 H16 0.9300
C17 C18 1.364(6)
C17 C22 1.371(6)
C18 H18 0.9300
C18 C19 1.389(7)
C19 H19 0.9300
C19 C20 1.380(7)
C20 C21 1.385(7)
C20 C23 1.507(8)
C21 H21 0.9300
C21 C22 1.390(7)
C22 H22 0.9300
C23 H23A 0.9600
C23 H23B 0.9600
C23 H23C 0.9600
O3 H3 0.8200
O3 C27 1.363(6)
C24 C25 1.387(8)
C24 C28 1.367(9)
C24 C30 1.527(9)
C25 H25 0.9300
C25 C26 1.380(8)
C26 H26 0.9300
C26 C27 1.375(8)
C27 C29 1.387(7)
C28 H28 0.9300
C28 C29 1.377(8)
C29 H29 0.9300
C30 H30A 0.9600
C30 H30B 0.9600
C30 H30C 0.9600

loop_
_geom_torsion_atom_site_label_1
_geom_torsion_atom_site_label_2
_geom_torsion_atom_site_label_3
_geom_torsion_atom_site_label_4
_geom_torsion
O2 C1 C2 C3 172.4(4)
O2 C1 C2 C16 -9.6(7)
O2 C17 C18 C19 -178.7(4)
O2 C17 C22 C21 178.6(4)
N1 C1 C2 C3 -5.1(7)
N1 C1 C2 C16 172.9(4)
N1 C5 C6 C7 -54.1(5)
N1 C5 C6 C15 -178.5(4)
N2 C7 C8 C9 69.7(4)
N2 C7 C8 C10 -53.8(5)
N2 C13 C14 C15 -56.6(6)
C1 O2 C17 C18 -43.5(6)
C1 O2 C17 C22 138.1(4)
C1 N1 C5 C4 -0.6(6)
C1 N1 C5 C6 -124.9(4)
C1 N1 C9 C8 122.1(4)
C1 C2 C3 C4 43.0(6)
C1 C2 C16 O1 178.4(5)
C2 C3 C4 C5 -59.7(6)
C3 C2 C16 O1 -3.7(8)
C3 C4 C5 N1 39.2(5)
C3 C4 C5 C6 160.7(4)
C4 C5 C6 C7 -177.4(4)
C4 C5 C6 C15 58.2(5)
C5 N1 C1 O2 164.3(3)
C5 N1 C1 C2 -18.1(7)
C5 N1 C9 C8 -60.6(5)
C5 C6 C7 N2 -69.3(4)
C5 C6 C7 C8 54.0(5)
C5 C6 C15 C14 71.8(5)
C6 C7 C8 C9 -53.9(5)
C6 C7 C8 C10 -177.4(4)
C7 N2 C12 C11 -61.5(5)
C7 N2 C13 C14 58.5(6)
C7 C6 C15 C14 -54.2(5)
C7 C8 C9 N1 57.0(5)
C7 C8 C10 C11 50.2(5)
C8 C10 C11 C12 -51.7(5)
C9 N1 C1 O2 -18.6(6)
C9 N1 C1 C2 159.0(4)
C9 N1 C5 C4 -178.0(4)
C9 N1 C5 C6 57.7(4)
C9 C8 C10 C11 -72.7(5)
C10 C8 C9 N1 -179.2(4)
C10 C11 C12 N2 57.3(6)
C12 N2 C7 C6 -178.0(4)
C12 N2 C7 C8 59.1(5)
C12 N2 C13 C14 179.7(4)
C13 N2 C7 C6 -58.5(5)
C13 N2 C7 C8 178.6(4)
C13 N2 C12 C11 177.3(4)
C13 C14 C15 C6 54.6(6)
C15 C6 C7 N2 56.4(5)
C15 C6 C7 C8 179.7(4)
C16 C2 C3 C4 -135.0(5)
C17 O2 C1 N1 -63.6(5)
C17 O2 C1 C2 118.7(4)
C17 C18 C19 C20 0.1(8)
C18 C17 C22 C21 0.2(7)
C18 C19 C20 C21 0.2(8)
C18 C19 C20 C23 179.8(5)
C19 C20 C21 C22 -0.3(9)
C20 C21 C22 C17 0.1(8)
C22 C17 C18 C19 -0.3(7)
C23 C20 C21 C22 -179.9(5)
O3 C27 C29 C28 178.9(5)
C24 C25 C26 C27 0.4(9)
C24 C28 C29 C27 -1.7(9)
C25 C24 C28 C29 1.4(9)
C25 C26 C27 O3 -178.1(5)
C25 C26 C27 C29 -0.7(9)
C26 C27 C29 C28 1.3(8)
C28 C24 C25 C26 -0.8(9)
C30 C24 C25 C26 179.9(5)
C30 C24 C28 C29 -179.2(5)
